data_4332639
loop_
_publ_author_name
'Maheshwari, Vidhi'
'Bhattacharyya, Debadeep'
'Fronczek, Frank R.'
'Marzilli, Patricia A.'
'Marzilli, Luigi G.'

_publ_section_title
;
 Chemistry of HIV-1 Virucidal Pt Complexes Having Neglected Bidentate
 sp2N-Donor Carrier Ligands with Linked Triazine and Pyridine Rings.
 Synthesis, NMR Spectral Features, Structure, and Reaction with Guanosine
;
_journal_issue 18
_journal_name_full 'Inorganic Chemistry'
_journal_page_first 7182
_journal_page_last 7190
_journal_paper_doi 10.1021/ic060605h
_journal_volume 45
_journal_year 2006
_chemical_compound_source 'local laboratory'
_chemical_formula_moiety 'C10 H10 Cl2 N4 Pt'
_chemical_formula_sum 'C10 H10 Cl2 N4 Pt'
_chemical_formula_weight 452.21
_chemical_name_systematic
; 
 ? 
;
_space_group_IT_number 61
_symmetry_cell_setting orthorhombic
_symmetry_space_group_name_Hall '-P 2ac 2ab'
_symmetry_space_group_name_H-M 'P b c a'
_atom_sites_solution_hydrogens geom
_atom_sites_solution_primary direct
_atom_sites_solution_secondary difmap
_audit_creation_method SHELXL-97
_cell_angle_alpha 90
_cell_angle_beta 90
_cell_angle_gamma 90
_cell_formula_units_Z 8
_cell_length_a 7.3055(10)
_cell_length_b 17.923(4)
_cell_length_c 17.977(4)
_cell_measurement_reflns_used 4680
_cell_measurement_temperature 102
_cell_measurement_theta_max 32.6
_cell_measurement_theta_min 2.5
_cell_volume 2353.8(8)
_computing_cell_refinement 'Denzo and Scalepack (Otwinowski & Minor, 1997)'
_computing_data_collection 'COLLECT (Nonius 1999)'
_computing_data_reduction 'Denzo and Scalepack (Otwinowski & Minor, 1997)'
_computing_molecular_graphics 'ORTEP-3 for Windows (Farrugia, 1997)'
_computing_publication_material 'SHELXL-97 (Sheldrick, 1997)'
_computing_structure_refinement 'SHELXL-97 (Sheldrick, 1997)'
_computing_structure_solution 'Direct_methods (SIR, Altomare, et al., 1994)'
_diffrn_ambient_temperature 102
_diffrn_measured_fraction_theta_full 0.998
_diffrn_measured_fraction_theta_max 0.998
_diffrn_measurement_device 'KappaCCD (with Oxford Cryostream)'
_diffrn_measurement_method ' \w scans with \k offsets'
_diffrn_radiation_monochromator graphite
_diffrn_radiation_source 'fine-focus sealed tube'
_diffrn_radiation_type MoK\a
_diffrn_radiation_wavelength 0.71073
_diffrn_reflns_av_R_equivalents 0.031
_diffrn_reflns_av_sigmaI/netI 0.043
_diffrn_reflns_limit_h_max 10
_diffrn_reflns_limit_h_min -10
_diffrn_reflns_limit_k_max 27
_diffrn_reflns_limit_k_min -27
_diffrn_reflns_limit_l_max 27
_diffrn_reflns_limit_l_min -27
_diffrn_reflns_number 23044
_diffrn_reflns_theta_full 32.6
_diffrn_reflns_theta_max 32.6
_diffrn_reflns_theta_min 3.2
_diffrn_standards_decay_% <2
_diffrn_standards_number 0
_exptl_absorpt_coefficient_mu 12.356
_exptl_absorpt_correction_T_max 0.610
_exptl_absorpt_correction_T_min 0.156
_exptl_absorpt_correction_type multi-scan
_exptl_absorpt_process_details 'HKL Scalepack (Otwinowski & Minor 1997)'
_exptl_crystal_colour yellow
_exptl_crystal_density_diffrn 2.552
_exptl_crystal_density_method 'not measured'
_exptl_crystal_description needle
_exptl_crystal_F_000 1680
_exptl_crystal_size_max 0.32
_exptl_crystal_size_mid 0.05
_exptl_crystal_size_min 0.04
_refine_diff_density_max 1.58
_refine_diff_density_min -1.42
_refine_diff_density_rms 0.206
_refine_ls_extinction_coef 0.00023(4)
_refine_ls_extinction_expression Fc^*^=kFc[1+0.001xFc^2^\l^3^/sin(2\q)]^-1/4^
_refine_ls_extinction_method SHELXL
_refine_ls_goodness_of_fit_ref 1.022
_refine_ls_hydrogen_treatment constr
_refine_ls_matrix_type full
_refine_ls_number_parameters 157
_refine_ls_number_reflns 4267
_refine_ls_number_restraints 0
_refine_ls_restrained_S_all 1.022
_refine_ls_R_factor_all 0.050
_refine_ls_R_factor_gt 0.029
_refine_ls_shift/su_max 0.003
_refine_ls_shift/su_mean 0.000
_refine_ls_structure_factor_coef Fsqd
_refine_ls_weighting_details 'calc w=1/[\s^2^(Fo^2^)+(0.0209P)^2^+3.9828P] where P=(Fo^2^+2Fc^2^)/3'
_refine_ls_weighting_scheme calc
_refine_ls_wR_factor_gt 0.055
_refine_ls_wR_factor_ref 0.060
_reflns_number_gt 3220
_reflns_number_total 4267
_reflns_threshold_expression I>2\s(I)
_cod_data_source_file ic060605hsup1.cif
_cod_data_source_block (pyMe2t)PtCl2
_cod_depositor_comments
;
The following automatic conversions were performed:

'_symmetry_cell_setting' value 'Orthorhombic' changed to
'orthorhombic' according to
/home/saulius/struct/CIF-dictionaries/cif_core.dic dictionary named
'cif_core.dic' version 2.4.2 from 2011-04-26.

Automatic conversion script
Id: cif_fix_values 1891 2012-01-12 08:04:46Z andrius 
;
_cod_original_sg_symbol_H-M 'P b c a       '
_cod_database_code 4332639

loop_
_symmetry_equiv_pos_as_xyz
'x, y, z'
'-x+1/2, -y, z+1/2'
'x+1/2, -y+1/2, -z'
'-x, y+1/2, -z+1/2'
'-x, -y, -z'
'x-1/2, y, -z-1/2'
'-x-1/2, y-1/2, z'
'x, -y-1/2, z-1/2'

loop_
_atom_site_label
_atom_site_type_symbol
_atom_site_fract_x
_atom_site_fract_y
_atom_site_fract_z
_atom_site_U_iso_or_equiv
_atom_site_adp_type
_atom_site_occupancy
_atom_site_symmetry_multiplicity
_atom_site_calc_flag
_atom_site_refinement_flags
Pt1 Pt 0.666449(18) 0.612487(7) 0.662195(7) 0.01211(5) Uani 1 1 d .
Cl1 Cl 0.64769(13) 0.59397(5) 0.53600(5) 0.01888(18) Uani 1 1 d .
Cl2 Cl 0.77993(13) 0.72956(5) 0.64036(5) 0.01920(18) Uani 1 1 d .
N1 N 0.6739(4) 0.61929(16) 0.77327(18) 0.0144(6) Uani 1 1 d .
N2 N 0.7335(4) 0.67907(17) 0.81129(18) 0.0157(6) Uani 1 1 d .
N3 N 0.6107(4) 0.55138(18) 0.88354(18) 0.0166(6) Uani 1 1 d .
N4 N 0.5710(4) 0.51003(17) 0.68841(18) 0.0148(6) Uani 1 1 d .
C1 C 0.7296(5) 0.6750(2) 0.8851(2) 0.0163(7) Uani 1 1 d .
C2 C 0.6639(4) 0.6104(2) 0.9225(2) 0.0148(7) Uani 1 1 d .
C3 C 0.6169(5) 0.5582(2) 0.8101(2) 0.0153(7) Uani 1 1 d .
C4 C 0.5608(5) 0.4954(2) 0.7621(2) 0.0138(7) Uani 1 1 d .
C5 C 0.5042(5) 0.4271(2) 0.7901(2) 0.0179(7) Uani 1 1 d .
H5 H 0.4976 0.4189 0.8422 0.021 Uiso 1 1 calc R
C6 C 0.4574(5) 0.3709(2) 0.7403(2) 0.0191(8) Uani 1 1 d .
H6 H 0.4189 0.3234 0.7576 0.023 Uiso 1 1 calc R
C7 C 0.4682(5) 0.3862(2) 0.6649(2) 0.0199(8) Uani 1 1 d .
H7 H 0.4381 0.3485 0.6298 0.024 Uiso 1 1 calc R
C8 C 0.5227(5) 0.4558(2) 0.6403(2) 0.0156(7) Uani 1 1 d .
H8 H 0.5261 0.4657 0.5884 0.019 Uiso 1 1 calc R
C9 C 0.8015(5) 0.7406(2) 0.9264(2) 0.0198(8) Uani 1 1 d .
H9A H 0.8421 0.7787 0.8909 0.030 Uiso 1 1 calc R
H9B H 0.9051 0.7251 0.9574 0.030 Uiso 1 1 calc R
H9C H 0.7047 0.7612 0.9580 0.030 Uiso 1 1 calc R
C10 C 0.6438(6) 0.6070(2) 1.0053(2) 0.0223(8) Uani 1 1 d .
H10A H 0.5286 0.6309 1.0199 0.033 Uiso 1 1 calc R
H10B H 0.7465 0.6331 1.0287 0.033 Uiso 1 1 calc R
H10C H 0.6429 0.5548 1.0214 0.033 Uiso 1 1 calc R

loop_
_atom_site_aniso_label
_atom_site_aniso_U_11
_atom_site_aniso_U_22
_atom_site_aniso_U_33
_atom_site_aniso_U_23
_atom_site_aniso_U_13
_atom_site_aniso_U_12
Pt1 0.01229(7) 0.01346(7) 0.01057(7) -0.00046(5) -0.00020(5) 0.00078(5)
Cl1 0.0264(5) 0.0193(4) 0.0110(4) -0.0001(3) -0.0010(4) -0.0011(3)
Cl2 0.0232(4) 0.0169(4) 0.0176(4) 0.0000(4) 0.0002(4) -0.0038(3)
N1 0.0142(14) 0.0162(14) 0.0128(14) -0.0013(11) -0.0018(12) 0.0023(12)
N2 0.0161(14) 0.0146(15) 0.0164(15) -0.0034(12) -0.0024(13) 0.0028(11)
N3 0.0169(14) 0.0193(15) 0.0135(15) -0.0015(13) 0.0001(12) 0.0029(12)
N4 0.0128(14) 0.0156(14) 0.0160(15) 0.0009(13) 0.0014(12) 0.0012(11)
C1 0.0134(15) 0.0176(18) 0.0179(18) -0.0021(14) -0.0007(14) 0.0052(13)
C2 0.0112(15) 0.0220(17) 0.0113(16) -0.0002(14) -0.0017(13) 0.0063(14)
C3 0.0119(16) 0.0170(17) 0.0169(18) -0.0026(15) -0.0005(14) 0.0027(13)
C4 0.0102(15) 0.0168(16) 0.0145(18) -0.0023(13) 0.0013(13) 0.0024(13)
C5 0.0181(17) 0.0180(16) 0.0175(18) 0.0009(14) 0.0022(15) 0.0006(15)
C6 0.0194(18) 0.0167(16) 0.021(2) 0.0011(15) 0.0027(15) -0.0021(13)
C7 0.0190(19) 0.0187(17) 0.0221(19) -0.0052(17) 0.0005(15) 0.0009(14)
C8 0.0165(17) 0.0165(16) 0.0137(16) -0.0029(14) -0.0016(14) 0.0012(13)
C9 0.023(2) 0.0176(18) 0.0186(19) -0.0042(15) -0.0040(15) 0.0049(14)
C10 0.029(2) 0.0238(19) 0.0144(19) -0.0019(15) 0.0002(16) 0.0027(16)

loop_
_atom_type_symbol
_atom_type_description
_atom_type_scat_dispersion_real
_atom_type_scat_dispersion_imag
_atom_type_scat_source
C C 0.0033 0.0016 'International Tables Vol C Tables 4.2.6.8 and 6.1.1.4'
H H 0.0000 0.0000 'International Tables Vol C Tables 4.2.6.8 and 6.1.1.4'
Cl Cl 0.1484 0.1585 'International Tables Vol C Tables 4.2.6.8 and 6.1.1.4'
N N 0.0061 0.0033 'International Tables Vol C Tables 4.2.6.8 and 6.1.1.4'
Pt Pt -1.7033 8.3905 'International Tables Vol C Tables 4.2.6.8 and 6.1.1.4'

loop_
_geom_angle_atom_site_label_1
_geom_angle_atom_site_label_2
_geom_angle_atom_site_label_3
_geom_angle
N1 Pt1 N4 80.33(12)
N1 Pt1 Cl2 96.05(9)
N4 Pt1 Cl2 176.30(9)
N1 Pt1 Cl1 174.83(9)
N4 Pt1 Cl1 94.50(10)
Cl2 Pt1 Cl1 89.13(3)
N2 N1 C3 119.9(3)
N2 N1 Pt1 124.4(2)
C3 N1 Pt1 115.6(2)
C1 N2 N1 117.2(3)
C2 N3 C3 116.3(3)
C8 N4 C4 118.3(3)
C8 N4 Pt1 126.6(3)
C4 N4 Pt1 115.1(2)
N2 C1 C2 121.6(3)
N2 C1 C9 116.5(3)
C2 C1 C9 121.8(3)
N3 C2 C1 119.9(3)
N3 C2 C10 117.7(3)
C1 C2 C10 122.4(3)
N3 C3 N1 125.1(3)
N3 C3 C4 120.1(3)
N1 C3 C4 114.8(3)
N4 C4 C5 122.9(3)
N4 C4 C3 114.1(3)
C5 C4 C3 123.0(3)
C4 C5 C6 118.7(4)
C4 C5 H5 120.7
C6 C5 H5 120.7
C7 C6 C5 118.2(4)
C7 C6 H6 120.9
C5 C6 H6 120.9
C8 C7 C6 120.5(4)
C8 C7 H7 119.8
C6 C7 H7 119.8
N4 C8 C7 121.4(4)
N4 C8 H8 119.3
C7 C8 H8 119.3
C1 C9 H9A 109.5
C1 C9 H9B 109.5
H9A C9 H9B 109.5
C1 C9 H9C 109.5
H9A C9 H9C 109.5
H9B C9 H9C 109.5
C2 C10 H10A 109.5
C2 C10 H10B 109.5
H10A C10 H10B 109.5
C2 C10 H10C 109.5
H10A C10 H10C 109.5
H10B C10 H10C 109.5

loop_
_geom_bond_atom_site_label_1
_geom_bond_atom_site_label_2
_geom_bond_distance
Pt1 N1 2.001(3)
Pt1 N4 2.020(3)
Pt1 Cl2 2.2899(10)
Pt1 Cl1 2.2969(11)
N1 N2 1.343(4)
N1 C3 1.346(5)
N2 C1 1.329(5)
N3 C2 1.326(5)
N3 C3 1.327(5)
N4 C8 1.347(5)
N4 C4 1.353(5)
C1 C2 1.422(5)
C1 C9 1.486(5)
C2 C10 1.496(5)
C3 C4 1.476(5)
C4 C5 1.386(5)
C5 C6 1.389(5)
C5 H5 0.9500
C6 C7 1.385(5)
C6 H6 0.9500
C7 C8 1.384(5)
C7 H7 0.9500
C8 H8 0.9500
C9 H9A 0.9800
C9 H9B 0.9800
C9 H9C 0.9800
C10 H10A 0.9800
C10 H10B 0.9800
C10 H10C 0.9800

loop_
_geom_torsion_atom_site_label_1
_geom_torsion_atom_site_label_2
_geom_torsion_atom_site_label_3
_geom_torsion_atom_site_label_4
_geom_torsion
N4 Pt1 N1 N2 178.8(3)
Cl2 Pt1 N1 N2 -0.5(3)
N4 Pt1 N1 C3 -0.1(2)
Cl2 Pt1 N1 C3 -179.3(2)
C3 N1 N2 C1 -1.3(5)
Pt1 N1 N2 C1 179.9(2)
N1 Pt1 N4 C8 -179.0(3)
Cl1 Pt1 N4 C8 1.1(3)
N1 Pt1 N4 C4 -0.9(2)
Cl1 Pt1 N4 C4 179.1(2)
N1 N2 C1 C2 -0.5(5)
N1 N2 C1 C9 178.1(3)
C3 N3 C2 C1 -2.3(5)
C3 N3 C2 C10 175.0(3)
N2 C1 C2 N3 2.4(5)
C9 C1 C2 N3 -176.1(3)
N2 C1 C2 C10 -174.8(3)
C9 C1 C2 C10 6.7(5)
C2 N3 C3 N1 0.6(5)
C2 N3 C3 C4 179.8(3)
N2 N1 C3 N3 1.3(5)
Pt1 N1 C3 N3 -179.8(3)
N2 N1 C3 C4 -178.0(3)
Pt1 N1 C3 C4 1.0(4)
C8 N4 C4 C5 0.4(5)
Pt1 N4 C4 C5 -177.8(3)
C8 N4 C4 C3 179.9(3)
Pt1 N4 C4 C3 1.6(4)
N3 C3 C4 N4 179.0(3)
N1 C3 C4 N4 -1.7(4)
N3 C3 C4 C5 -1.6(5)
N1 C3 C4 C5 177.7(3)
N4 C4 C5 C6 0.6(5)
C3 C4 C5 C6 -178.8(3)
C4 C5 C6 C7 -0.5(5)
C5 C6 C7 C8 -0.6(6)
C4 N4 C8 C7 -1.6(5)
Pt1 N4 C8 C7 176.4(3)
C6 C7 C8 N4 1.7(6)
